data_4509530
loop_
_publ_author_name
'Niu, Jingyang'
'Wang, Kaihua'
'Chen, Huanni'
'Zhao, Junwei'
'Ma, Pengtao'
'Wang, Jingping'
'Li, Mingxue'
'Bai, Yan'
'Dang, Dongbin'

_publ_section_title
;
 Assembly Chemistry between Lanthanide Cations and Monovacant Keggin
 Polyoxotungstates: Two Types of Lanthanide Substituted Phosphotungstates
 [{(\a-PW11O39H)Ln(H2O)3}2]6&#x2212;and
 [{(\a-PW11O39)Ln(H2O)(\h2,\m-1,1)-CH3COO}2]10&#x2212;
;
_journal_issue 10
_journal_name_full 'Crystal Growth &amp; Design'
_journal_page_first 4362
_journal_paper_doi 10.1021/cg900248j
_journal_volume 9
_journal_year 2009
_chemical_formula_sum 'C44 H146 Eu2 N10 O92 P2 W22'
_chemical_formula_weight 6698.27
_chemical_name_systematic
; 
 ? 
;
_space_group_IT_number 14
_symmetry_cell_setting monoclinic
_symmetry_space_group_name_Hall '-P 2ybc'
_symmetry_space_group_name_H-M 'P 1 21/c 1'
_atom_sites_solution_hydrogens geom
_atom_sites_solution_primary direct
_atom_sites_solution_secondary difmap
_audit_creation_method SHELXL-97
_cell_angle_alpha 90.00
_cell_angle_beta 115.199(2)
_cell_angle_gamma 90.00
_cell_formula_units_Z 2
_cell_length_a 25.177(3)
_cell_length_b 12.7367(18)
_cell_length_c 22.305(3)
_cell_measurement_reflns_used 3094
_cell_measurement_temperature 296(2)
_cell_measurement_theta_max 25.16
_cell_measurement_theta_min 2.27
_cell_volume 6471.9(15)
_computing_cell_refinement 'Bruker SMART'
_computing_data_collection 'Bruker SMART'
_computing_data_reduction 'Bruker SAINT'
_computing_molecular_graphics 'Bruker SHELXTL'
_computing_publication_material 'Bruker SHELXTL'
_computing_structure_refinement 'SHELXL-97 (Sheldrick, 1997)'
_computing_structure_solution 'SHELXS-97 (Sheldrick, 1990)'
_diffrn_ambient_temperature 296(2)
_diffrn_measured_fraction_theta_full 0.996
_diffrn_measured_fraction_theta_max 0.996
_diffrn_measurement_device_type 'CCD area detector'
_diffrn_measurement_method 'phi and omega scans'
_diffrn_radiation_monochromator graphite
_diffrn_radiation_source 'fine-focus sealed tube'
_diffrn_radiation_type MoK\a
_diffrn_radiation_wavelength 0.71073
_diffrn_reflns_av_R_equivalents 0.0786
_diffrn_reflns_av_sigmaI/netI 0.0877
_diffrn_reflns_limit_h_max 29
_diffrn_reflns_limit_h_min -28
_diffrn_reflns_limit_k_max 14
_diffrn_reflns_limit_k_min -15
_diffrn_reflns_limit_l_max 26
_diffrn_reflns_limit_l_min -22
_diffrn_reflns_number 33782
_diffrn_reflns_theta_full 25.00
_diffrn_reflns_theta_max 25.00
_diffrn_reflns_theta_min 1.83
_exptl_absorpt_coefficient_mu 20.538
_exptl_absorpt_correction_T_max 0.4938
_exptl_absorpt_correction_T_min 0.2904
_exptl_absorpt_correction_type none
_exptl_absorpt_process_details SADABS
_exptl_crystal_colour colorless
_exptl_crystal_density_diffrn 3.437
_exptl_crystal_density_meas 0
_exptl_crystal_density_method 'not measured'
_exptl_crystal_description prismatic
_exptl_crystal_F_000 6000
_exptl_crystal_size_max 0.08
_exptl_crystal_size_mid 0.06
_exptl_crystal_size_min 0.04
_refine_diff_density_max 1.416
_refine_diff_density_min -1.824
_refine_diff_density_rms 0.322
_refine_ls_extinction_method none
_refine_ls_goodness_of_fit_ref 0.995
_refine_ls_hydrogen_treatment constr
_refine_ls_matrix_type full
_refine_ls_number_parameters 757
_refine_ls_number_reflns 11360
_refine_ls_number_restraints 43
_refine_ls_restrained_S_all 0.996
_refine_ls_R_factor_all 0.0814
_refine_ls_R_factor_gt 0.0441
_refine_ls_shift/su_max 0.001
_refine_ls_shift/su_mean 0.000
_refine_ls_structure_factor_coef Fsqd
_refine_ls_weighting_details 'calc w=1/[\s^2^(Fo^2^)+(0.0020P)^2^+0.0000P] where P=(Fo^2^+2Fc^2^)/3'
_refine_ls_weighting_scheme calc
_refine_ls_wR_factor_gt 0.0694
_refine_ls_wR_factor_ref 0.0763
_reflns_number_gt 7567
_reflns_number_total 11360
_reflns_threshold_expression >2sigma(I)
_cod_data_source_file cg900248jsup5.cif
_cod_data_source_block njy1
_cod_depositor_comments
;
The following automatic conversions were performed:

'_symmetry_cell_setting' value 'Monoclinic' changed to 'monoclinic'
according to /home/saulius/struct/CIF-dictionaries/cif_core.dic
dictionary named 'cif_core.dic' version 2.4.2 from 2011-04-26.

Automatic conversion script
Id: cif_fix_values 1891 2012-01-12 08:04:46Z andrius 
;
_cod_original_cell_volume 6471.9(16)
_cod_original_sg_symbol_H-M P2(1)/c
_cod_database_code 4509530

loop_
_symmetry_equiv_pos_as_xyz
'x, y, z'
'-x, y+1/2, -z+1/2'
'-x, -y, -z'
'x, -y-1/2, z-1/2'

loop_
_atom_site_label
_atom_site_type_symbol
_atom_site_fract_x
_atom_site_fract_y
_atom_site_fract_z
_atom_site_U_iso_or_equiv
_atom_site_adp_type
_atom_site_occupancy
_atom_site_symmetry_multiplicity
_atom_site_calc_flag
_atom_site_refinement_flags
W1 W -0.39688(2) 1.02899(4) -0.07210(2) 0.02846(13) Uani 1 1 d .
W2 W -0.34019(2) 0.78231(4) -0.06644(2) 0.02724(13) Uani 1 1 d .
W3 W -0.31454(2) 0.91197(4) 0.07734(2) 0.02827(13) Uani 1 1 d .
W4 W -0.15133(2) 0.87749(4) 0.13212(2) 0.02315(12) Uani 1 1 d .
W5 W -0.21741(2) 1.14183(4) 0.12587(2) 0.02700(13) Uani 1 1 d .
W6 W -0.177030(19) 0.75002(4) -0.00934(2) 0.02221(12) Uani 1 1 d .
W7 W -0.27042(2) 0.87647(4) -0.17131(2) 0.02568(13) Uani 1 1 d .
W8 W -0.32684(2) 1.12196(4) -0.17921(2) 0.02745(13) Uani 1 1 d .
W9 W -0.29787(2) 1.26117(4) -0.02202(2) 0.02831(13) Uani 1 1 d .
W10 W -0.17616(2) 1.08834(4) -0.12344(2) 0.02327(12) Uani 1 1 d .
W11 W -0.14716(2) 1.22295(4) 0.03117(2) 0.02367(12) Uani 1 1 d .
Eu1 Eu -0.05508(2) 0.95755(4) 0.04299(3) 0.02182(14) Uani 1 1 d .
P1 P -0.24195(12) 0.9990(2) -0.01910(14) 0.0187(7) Uani 1 1 d .
O1 O -0.4689(3) 1.0670(6) -0.1040(4) 0.039(2) Uani 1 1 d .
O2 O -0.3791(3) 0.6682(6) -0.0969(4) 0.044(2) Uani 1 1 d .
O3 O -0.3373(3) 0.8763(7) 0.1361(4) 0.041(2) Uani 1 1 d .
O4 O -0.1271(3) 0.8291(6) 0.2117(3) 0.032(2) Uani 1 1 d .
O5 O -0.2047(3) 1.1851(6) 0.2031(3) 0.034(2) Uani 1 1 d .
O6 O -0.1685(3) 0.6203(6) -0.0215(4) 0.038(2) Uani 1 1 d .
O7 O -0.2847(3) 0.7952(6) -0.2369(4) 0.038(2) Uani 1 1 d .
O8 O -0.3771(3) 1.1890(6) -0.2469(4) 0.043(3) Uani 1 1 d .
O9 O -0.3373(3) 1.3749(6) -0.0356(4) 0.046(2) Uani 1 1 d .
O10 O -0.1385(3) 1.1404(6) -0.1651(4) 0.039(2) Uani 1 1 d .
O11 O -0.0992(3) 1.3257(6) 0.0464(4) 0.040(2) Uani 1 1 d .
O12 O -0.1021(3) 1.1110(6) 0.0544(3) 0.027(2) Uani 1 1 d .
O13 O -0.1072(3) 0.7989(5) 0.0061(4) 0.029(2) Uani 1 1 d .
O14 O -0.3843(3) 0.9851(6) 0.0138(4) 0.034(2) Uani 1 1 d .
O15 O -0.2121(3) 0.9648(6) -0.1769(3) 0.028(2) Uani 1 1 d .
O16 O -0.2559(3) 1.1521(5) -0.1817(3) 0.029(2) Uani 1 1 d .
O17 O -0.0852(3) 0.9124(5) 0.1265(3) 0.026(2) Uani 1 1 d .
O18 O -0.3262(3) 0.8288(5) -0.1401(3) 0.028(2) Uani 1 1 d .
O19 O -0.1712(3) 1.1949(5) -0.0615(3) 0.0253(19) Uani 1 1 d .
O20 O -0.3254(3) 0.9878(6) -0.2166(3) 0.027(2) Uani 1 1 d .
O21 O -0.3776(3) 1.0588(5) -0.1437(3) 0.026(2) Uani 1 1 d .
O22 O -0.3576(3) 1.1552(6) -0.0348(3) 0.029(2) Uani 1 1 d .
O23 O -0.2402(3) 0.8615(5) 0.1078(4) 0.029(2) Uani 1 1 d .
O24 O -0.1229(3) 1.0113(5) -0.0618(3) 0.0230(19) Uani 1 1 d .
O25 O -0.1917(3) 0.9229(5) 0.0184(3) 0.0198(19) Uani 1 1 d .
O26 O -0.3441(3) 0.7958(6) 0.0179(4) 0.032(2) Uani 1 1 d .
O27 O -0.2243(3) 1.3083(5) -0.0049(4) 0.028(2) Uani 1 1 d .
O28 O -0.3103(3) 1.2234(5) -0.1095(3) 0.025(2) Uani 1 1 d .
O29 O -0.2639(3) 0.7409(6) -0.0257(3) 0.028(2) Uani 1 1 d .
O30 O -0.2741(3) 1.2422(6) 0.0718(4) 0.033(2) Uani 1 1 d .
O31 O -0.4054(3) 0.8850(6) -0.0977(3) 0.028(2) Uani 1 1 d U
O32 O -0.2143(3) 0.8030(5) -0.0996(3) 0.0226(19) Uani 1 1 d .
O33 O -0.1628(3) 0.7495(5) 0.0821(3) 0.026(2) Uani 1 1 d .
O34 O -0.2826(3) 1.0482(5) 0.1055(4) 0.029(2) Uani 1 1 d .
O35 O -0.1598(3) 1.2220(5) 0.1114(4) 0.028(2) Uani 1 1 d .
O36 O -0.1694(3) 1.0215(5) 0.1447(3) 0.027(2) Uani 1 1 d .
O37 O -0.2999(3) 0.9522(5) -0.0205(3) 0.0242(19) Uani 1 1 d .
O38 O -0.2307(3) 1.1041(5) 0.0144(3) 0.0208(19) Uani 1 1 d .
O39 O -0.2509(3) 1.0135(5) -0.0914(3) 0.0208(19) Uani 1 1 d .
O40 O -0.0152(3) 0.9071(6) -0.0369(3) 0.028(2) Uani 1 1 d .
O41 O 0.0257(3) 1.0472(6) 0.1365(3) 0.031(2) Uani 1 1 d .
N1 N 0.0078(5) 0.5656(10) 0.1981(6) 0.069(4) Uani 1 1 d .
N2 N -0.5468(5) 0.7774(10) -0.0776(5) 0.063(4) Uani 1 1 d .
N3 N 0.2532(4) 0.5171(8) 0.1851(5) 0.042(3) Uani 1 1 d .
N4 N -0.2253(5) 0.5261(8) 0.1488(5) 0.048(3) Uani 1 1 d .
N5 N -0.4956(3) 0.3739(5) -0.2009(3) 0.075 Uiso 1 1 d DU
C1 C 0.0822(5) 1.1954(9) 0.1317(6) 0.040(4) Uani 1 1 d .
H1A H 0.1192 1.1785 0.1312 0.060 Uiso 1 1 calc R
H1B H 0.0876 1.2044 0.1766 0.060 Uiso 1 1 calc R
H1C H 0.0673 1.2593 0.1075 0.060 Uiso 1 1 calc R
C2 C 0.0386(5) 1.1064(9) 0.0994(5) 0.027(3) Uani 1 1 d .
C3 C -0.0097(8) 0.4634(14) 0.2162(9) 0.117(8) Uani 1 1 d .
H3A H 0.0235 0.4325 0.2521 0.176 Uiso 1 1 calc R
H3B H -0.0229 0.4172 0.1786 0.176 Uiso 1 1 calc R
H3C H -0.0408 0.4742 0.2296 0.176 Uiso 1 1 calc R
C4 C 0.0599(8) 0.5591(18) 0.1842(9) 0.142(9) Uani 1 1 d .
H4A H 0.0917 0.5277 0.2213 0.213 Uiso 1 1 calc R
H4B H 0.0710 0.6284 0.1769 0.213 Uiso 1 1 calc R
H4C H 0.0509 0.5170 0.1454 0.213 Uiso 1 1 calc R
C5 C -0.0448(7) 0.6143(13) 0.1418(8) 0.097(6) Uani 1 1 d U
H5A H -0.0334 0.6797 0.1293 0.145 Uiso 1 1 calc R
H5B H -0.0754 0.6265 0.1559 0.145 Uiso 1 1 calc R
H5C H -0.0588 0.5674 0.1045 0.145 Uiso 1 1 calc R
C6 C 0.0251(9) 0.6414(19) 0.2560(10) 0.188(10) Uani 1 1 d .
H6A H 0.0582 0.6138 0.2934 0.282 Uiso 1 1 calc R
H6B H -0.0072 0.6504 0.2676 0.282 Uiso 1 1 calc R
H6C H 0.0354 0.7080 0.2437 0.282 Uiso 1 1 calc R
C7 C -0.5169(7) 0.7055(12) -0.1009(8) 0.084(6) Uani 1 1 d .
H7A H -0.5435 0.6788 -0.1433 0.127 Uiso 1 1 calc R
H7B H -0.5020 0.6485 -0.0701 0.127 Uiso 1 1 calc R
H7C H -0.4849 0.7407 -0.1050 0.127 Uiso 1 1 calc R
C8 C -0.5030(8) 0.8161(16) -0.0093(8) 0.129(8) Uani 1 1 d .
H8A H -0.4922 0.7587 0.0216 0.193 Uiso 1 1 calc R
H8B H -0.5208 0.8706 0.0057 0.193 Uiso 1 1 calc R
H8C H -0.4687 0.8430 -0.0123 0.193 Uiso 1 1 calc R
C9 C -0.6004(7) 0.7445(14) -0.0787(9) 0.103(5) Uani 1 1 d U
H9A H -0.6252 0.7181 -0.1220 0.155 Uiso 1 1 calc R
H9B H -0.6192 0.8028 -0.0685 0.155 Uiso 1 1 calc R
H9C H -0.5933 0.6900 -0.0464 0.155 Uiso 1 1 calc R
C10 C -0.5610(10) 0.8729(13) -0.1200(10) 0.137(10) Uani 1 1 d .
H10A H -0.5875 0.8548 -0.1645 0.205 Uiso 1 1 calc R
H10B H -0.5255 0.9013 -0.1197 0.205 Uiso 1 1 calc R
H10C H -0.5790 0.9244 -0.1031 0.205 Uiso 1 1 calc R
C11 C 0.2132(6) 0.5946(11) 0.1404(7) 0.070(5) Uani 1 1 d U
H11A H 0.1923 0.6292 0.1621 0.106 Uiso 1 1 calc R
H11B H 0.1857 0.5601 0.1012 0.106 Uiso 1 1 calc R
H11C H 0.2351 0.6454 0.1284 0.106 Uiso 1 1 calc R
C12 C 0.2988(6) 0.5755(11) 0.2437(6) 0.057(4) Uani 1 1 d .
H12A H 0.2799 0.6103 0.2676 0.085 Uiso 1 1 calc R
H12B H 0.3180 0.6265 0.2281 0.085 Uiso 1 1 calc R
H12C H 0.3272 0.5265 0.2724 0.085 Uiso 1 1 calc R
C13 C 0.2840(8) 0.4639(13) 0.1493(8) 0.107(7) Uani 1 1 d .
H13A H 0.3043 0.5153 0.1355 0.160 Uiso 1 1 calc R
H13B H 0.2558 0.4281 0.1112 0.160 Uiso 1 1 calc R
H13C H 0.3116 0.4141 0.1783 0.160 Uiso 1 1 calc R
C14 C 0.2209(6) 0.4391(10) 0.2069(7) 0.064(5) Uani 1 1 d .
H14A H 0.2010 0.4749 0.2293 0.096 Uiso 1 1 calc R
H14B H 0.2482 0.3895 0.2366 0.096 Uiso 1 1 calc R
H14C H 0.1927 0.4028 0.1690 0.096 Uiso 1 1 calc R
C15 C -0.1857(8) 0.5926(14) 0.2021(8) 0.125(7) Uani 1 1 d .
H15A H -0.1544 0.5507 0.2332 0.187 Uiso 1 1 calc R
H15B H -0.2068 0.6251 0.2242 0.187 Uiso 1 1 calc R
H15C H -0.1697 0.6459 0.1841 0.187 Uiso 1 1 calc R
C16 C -0.2556(7) 0.4498(11) 0.1711(7) 0.086(6) Uani 1 1 d .
H16A H -0.2285 0.3961 0.1964 0.128 Uiso 1 1 calc R
H16B H -0.2869 0.4186 0.1334 0.128 Uiso 1 1 calc R
H16C H -0.2714 0.4840 0.1983 0.128 Uiso 1 1 calc R
C17 C -0.2707(9) 0.6123(15) 0.1083(14) 0.189(14) Uani 1 1 d .
H17A H -0.2518 0.6633 0.0923 0.283 Uiso 1 1 calc R
H17B H -0.2857 0.6461 0.1364 0.283 Uiso 1 1 calc R
H17C H -0.3024 0.5802 0.0715 0.283 Uiso 1 1 calc R
C18 C -0.2065(9) 0.4930(15) 0.0997(10) 0.126(6) Uani 1 1 d U
H18A H -0.1779 0.4380 0.1174 0.189 Uiso 1 1 calc R
H18B H -0.1893 0.5513 0.0871 0.189 Uiso 1 1 calc R
H18C H -0.2396 0.4674 0.0615 0.189 Uiso 1 1 calc R
C19 C -0.5530(5) 0.4340(9) -0.2323(9) 0.133 Uiso 1 1 d DU
H19A H -0.5846 0.3901 -0.2339 0.200 Uiso 1 1 calc R
H19B H -0.5600 0.4545 -0.2765 0.200 Uiso 1 1 calc R
H19C H -0.5508 0.4955 -0.2064 0.200 Uiso 1 1 calc R
C20 C -0.4707(8) 0.3271(13) -0.1319(6) 0.110 Uiso 1 1 d DU
H20A H -0.4969 0.2740 -0.1297 0.165 Uiso 1 1 calc R
H20B H -0.4664 0.3813 -0.1002 0.165 Uiso 1 1 calc R
H20C H -0.4331 0.2963 -0.1221 0.165 Uiso 1 1 calc R
C21 C -0.5026(7) 0.2789(9) -0.2452(8) 0.128 Uiso 1 1 d DU
H21A H -0.5297 0.2302 -0.2404 0.192 Uiso 1 1 calc R
H21B H -0.4653 0.2454 -0.2325 0.192 Uiso 1 1 calc R
H21C H -0.5174 0.3012 -0.2905 0.192 Uiso 1 1 calc R
C22 C -0.4544(6) 0.4570(12) -0.2063(9) 0.132 Uiso 1 1 d DU
H22A H -0.4534 0.5164 -0.1793 0.198 Uiso 1 1 calc R
H22B H -0.4681 0.4789 -0.2516 0.198 Uiso 1 1 calc R
H22C H -0.4156 0.4282 -0.1914 0.198 Uiso 1 1 calc R
O1W O 0.0210(3) 0.8251(6) 0.0967(4) 0.036(2) Uani 1 1 d .
O2W O -0.0295(4) 0.1550(6) 0.4776(4) 0.055(3) Uani 1 1 d .
O3W O 0.0763(4) 0.0512(8) 0.5490(5) 0.069(3) Uani 1 1 d .
O4W O -0.4131(9) 0.5197(15) -0.0138(11) 0.079(6) Uani 0.50 1 d PU
O5W O -0.5830(8) 1.126(2) -0.1991(10) 0.093(8) Uani 0.50 1 d P
O6W O -0.1000(12) 0.342(2) 0.2290(14) 0.161(12) Uani 0.50 1 d P
O7W O -0.3960(11) 0.6533(19) 0.1009(12) 0.109 Uiso 0.50 1 d P

loop_
_atom_site_aniso_label
_atom_site_aniso_U_11
_atom_site_aniso_U_22
_atom_site_aniso_U_33
_atom_site_aniso_U_23
_atom_site_aniso_U_13
_atom_site_aniso_U_12
W1 0.0161(2) 0.0332(3) 0.0330(3) -0.0038(2) 0.0074(2) 0.0002(2)
W2 0.0205(2) 0.0277(3) 0.0309(3) -0.0049(2) 0.0084(2) -0.0053(2)
W3 0.0231(2) 0.0354(3) 0.0296(3) -0.0010(2) 0.0144(2) -0.0039(2)
W4 0.0217(2) 0.0266(3) 0.0192(2) 0.0023(2) 0.00682(19) -0.0012(2)
W5 0.0273(3) 0.0305(3) 0.0242(2) -0.0060(2) 0.0119(2) -0.0014(2)
W6 0.0205(2) 0.0204(3) 0.0238(2) -0.0006(2) 0.00763(19) 0.0004(2)
W7 0.0253(3) 0.0288(3) 0.0189(2) -0.0035(2) 0.00543(19) -0.0010(2)
W8 0.0206(2) 0.0315(3) 0.0231(3) 0.0031(2) 0.0023(2) 0.0034(2)
W9 0.0241(3) 0.0248(3) 0.0335(3) -0.0029(2) 0.0098(2) 0.0037(2)
W10 0.0202(2) 0.0288(3) 0.0187(2) 0.0027(2) 0.00627(19) 0.0018(2)
W11 0.0206(2) 0.0238(3) 0.0247(2) -0.0024(2) 0.00779(19) -0.0017(2)
Eu1 0.0189(3) 0.0249(3) 0.0202(3) 0.0014(3) 0.0068(2) 0.0001(3)
P1 0.0136(14) 0.0217(15) 0.0191(14) -0.0014(13) 0.0052(11) -0.0009(12)
O1 0.023(4) 0.043(5) 0.045(5) -0.004(4) 0.007(4) 0.002(4)
O2 0.042(5) 0.038(5) 0.052(5) -0.018(5) 0.020(4) -0.021(4)
O3 0.029(4) 0.069(6) 0.028(4) 0.007(5) 0.013(4) -0.006(4)
O4 0.038(5) 0.036(5) 0.016(4) 0.009(4) 0.006(3) -0.005(4)
O5 0.044(5) 0.044(5) 0.017(4) -0.016(4) 0.016(3) -0.009(4)
O6 0.035(5) 0.026(4) 0.052(5) 0.007(4) 0.019(4) 0.008(4)
O7 0.045(5) 0.036(5) 0.029(4) -0.016(4) 0.013(4) -0.005(4)
O8 0.013(4) 0.061(6) 0.041(5) 0.001(5) -0.003(4) 0.009(4)
O9 0.037(5) 0.041(5) 0.063(6) -0.010(5) 0.025(4) 0.000(4)
O10 0.022(4) 0.063(6) 0.034(4) 0.008(4) 0.014(3) -0.004(4)
O11 0.038(5) 0.049(5) 0.034(5) -0.007(4) 0.017(4) -0.003(4)
O12 0.026(4) 0.034(5) 0.023(4) -0.008(4) 0.011(3) -0.003(4)
O13 0.030(4) 0.025(4) 0.032(4) -0.012(4) 0.014(3) -0.008(4)
O14 0.021(4) 0.042(5) 0.045(5) -0.010(4) 0.020(3) -0.011(4)
O15 0.023(4) 0.037(5) 0.021(4) -0.001(4) 0.006(3) -0.003(4)
O16 0.034(4) 0.022(4) 0.029(4) 0.006(4) 0.013(3) 0.001(4)
O17 0.021(4) 0.019(4) 0.029(4) 0.001(4) 0.002(3) 0.000(3)
O18 0.018(4) 0.031(4) 0.030(4) 0.004(4) 0.007(3) 0.005(4)
O19 0.032(4) 0.026(4) 0.027(4) -0.007(4) 0.020(3) 0.005(4)
O20 0.016(4) 0.034(5) 0.019(4) -0.002(4) -0.003(3) 0.001(4)
O21 0.022(4) 0.030(4) 0.021(4) 0.002(4) 0.005(3) 0.005(4)
O22 0.018(4) 0.045(5) 0.024(4) 0.006(4) 0.010(3) 0.009(4)
O23 0.036(4) 0.020(4) 0.034(4) 0.002(4) 0.019(3) -0.008(4)
O24 0.016(4) 0.031(4) 0.020(4) -0.003(4) 0.005(3) 0.003(3)
O25 0.018(4) 0.018(4) 0.018(4) 0.004(3) 0.003(3) 0.007(3)
O26 0.024(4) 0.036(5) 0.038(5) -0.003(4) 0.014(3) -0.009(4)
O27 0.026(4) 0.013(4) 0.047(5) 0.002(4) 0.018(4) 0.003(3)
O28 0.019(4) 0.021(4) 0.030(4) 0.001(4) 0.007(3) 0.010(3)
O29 0.027(4) 0.031(5) 0.030(4) 0.003(4) 0.016(3) -0.001(4)
O30 0.027(4) 0.036(5) 0.035(4) 0.001(4) 0.014(3) 0.017(4)
O31 0.015(4) 0.036(4) 0.021(4) -0.008(4) -0.004(3) -0.006(3)
O32 0.036(4) 0.024(4) 0.008(4) 0.002(3) 0.010(3) 0.005(4)
O33 0.027(4) 0.024(4) 0.029(4) 0.005(4) 0.013(3) 0.007(3)
O34 0.025(4) 0.030(4) 0.033(4) -0.011(4) 0.014(3) -0.010(4)
O35 0.009(4) 0.032(5) 0.035(4) -0.010(4) 0.003(3) -0.002(3)
O36 0.030(4) 0.026(4) 0.029(4) 0.014(4) 0.018(3) 0.000(4)
O37 0.024(4) 0.023(4) 0.025(4) -0.003(4) 0.010(3) -0.009(3)
O38 0.032(4) 0.014(4) 0.015(4) -0.004(3) 0.010(3) 0.001(3)
O39 0.016(4) 0.027(4) 0.016(4) 0.003(4) 0.003(3) 0.003(3)
O40 0.030(4) 0.034(5) 0.019(4) -0.006(4) 0.010(3) -0.006(4)
O41 0.022(4) 0.049(5) 0.017(4) 0.001(4) 0.003(3) -0.011(4)
N1 0.049(7) 0.097(10) 0.068(8) 0.043(8) 0.033(6) 0.019(7)
N2 0.042(7) 0.099(10) 0.050(7) -0.023(7) 0.021(6) -0.008(7)
N3 0.040(6) 0.032(6) 0.038(6) 0.014(6) 0.001(5) 0.003(5)
N4 0.067(7) 0.059(7) 0.032(6) -0.026(6) 0.034(5) -0.029(6)
C1 0.047(8) 0.038(8) 0.034(7) -0.009(7) 0.016(6) -0.013(6)
C2 0.015(6) 0.041(8) 0.024(6) -0.001(6) 0.006(5) 0.007(5)
C3 0.079(15) 0.121(16) 0.112(16) 0.058(14) 0.002(12) 0.019(13)
C4 0.089(14) 0.25(3) 0.083(13) 0.068(16) 0.037(11) 0.089(16)
C5 0.091(8) 0.102(8) 0.094(8) 0.024(7) 0.036(6) 0.001(7)
C6 0.167(18) 0.27(3) 0.178(17) -0.175(18) 0.123(14) -0.132(18)
C7 0.072(11) 0.104(14) 0.084(12) 0.005(11) 0.039(9) 0.036(10)
C8 0.101(14) 0.21(2) 0.087(13) -0.089(14) 0.049(11) -0.046(15)
C9 0.089(8) 0.123(9) 0.118(8) -0.013(7) 0.065(6) 0.003(7)
C10 0.18(2) 0.070(13) 0.106(17) 0.029(13) 0.006(15) 0.052(14)
C11 0.073(7) 0.059(7) 0.068(7) 0.022(6) 0.020(5) -0.014(6)
C12 0.061(9) 0.073(10) 0.037(8) -0.014(8) 0.022(7) -0.014(8)
C13 0.164(16) 0.093(13) 0.091(12) -0.015(11) 0.080(11) 0.034(13)
C14 0.081(11) 0.030(8) 0.076(11) 0.011(8) 0.028(9) -0.008(8)
C15 0.177(14) 0.156(17) 0.085(11) -0.048(12) 0.099(10) -0.106(14)
C16 0.151(14) 0.057(10) 0.060(10) -0.037(9) 0.056(10) -0.056(10)
C17 0.081(16) 0.108(16) 0.33(4) 0.09(2) 0.04(2) -0.001(14)
C18 0.138(9) 0.124(9) 0.127(9) -0.021(7) 0.067(6) -0.016(7)
O1W 0.033(4) 0.044(5) 0.033(4) 0.009(4) 0.016(4) -0.004(4)
O2W 0.071(6) 0.037(5) 0.083(6) -0.002(5) 0.056(5) 0.008(5)
O3W 0.059(6) 0.075(7) 0.081(7) 0.001(6) 0.037(5) -0.001(6)
O4W 0.061(8) 0.061(8) 0.099(9) -0.005(7) 0.020(6) 0.016(7)
O5W 0.043(11) 0.17(2) 0.094(14) 0.001(15) 0.052(10) 0.007(14)
O6W 0.14(2) 0.21(3) 0.13(2) -0.11(2) 0.059(18) -0.10(2)

loop_
_atom_type_symbol
_atom_type_description
_atom_type_scat_dispersion_real
_atom_type_scat_dispersion_imag
_atom_type_scat_source
C C 0.0033 0.0016 'International Tables Vol C Tables 4.2.6.8 and 6.1.1.4'
H H 0.0000 0.0000 'International Tables Vol C Tables 4.2.6.8 and 6.1.1.4'
N N 0.0061 0.0033 'International Tables Vol C Tables 4.2.6.8 and 6.1.1.4'
O O 0.0106 0.0060 'International Tables Vol C Tables 4.2.6.8 and 6.1.1.4'
P P 0.1023 0.0942 'International Tables Vol C Tables 4.2.6.8 and 6.1.1.4'
Eu Eu -0.1578 3.6682 'International Tables Vol C Tables 4.2.6.8 and 6.1.1.4'
W W -0.8490 6.8722 'International Tables Vol C Tables 4.2.6.8 and 6.1.1.4'

loop_
_geom_angle_atom_site_label_1
_geom_angle_atom_site_label_2
_geom_angle_atom_site_label_3
_geom_angle
_geom_angle_site_symmetry_1
_geom_angle_site_symmetry_3
O1 W1 O22 101.9(3) . .
O1 W1 O14 101.3(4) . .
O22 W1 O14 88.5(3) . .
O1 W1 O21 101.5(3) . .
O22 W1 O21 85.8(3) . .
O14 W1 O21 157.2(3) . .
O1 W1 O31 100.5(3) . .
O22 W1 O31 157.5(3) . .
O14 W1 O31 88.2(3) . .
O21 W1 O31 88.7(3) . .
O1 W1 O37 171.2(3) . .
O22 W1 O37 84.3(3) . .
O14 W1 O37 72.4(3) . .
O21 W1 O37 85.0(3) . .
O31 W1 O37 73.5(3) . .
O2 W2 O29 104.8(3) . .
O2 W2 O18 101.8(4) . .
O29 W2 O18 88.7(3) . .
O2 W2 O26 101.7(4) . .
O29 W2 O26 91.2(3) . .
O18 W2 O26 155.7(3) . .
O2 W2 O31 99.8(3) . .
O29 W2 O31 155.4(3) . .
O18 W2 O31 85.5(3) . .
O26 W2 O31 84.6(3) . .
O2 W2 O37 170.2(3) . .
O29 W2 O37 83.4(3) . .
O18 W2 O37 83.7(3) . .
O26 W2 O37 72.2(3) . .
O31 W2 O37 72.2(3) . .
O3 W3 O23 104.4(3) . .
O3 W3 O34 102.9(4) . .
O23 W3 O34 88.6(3) . .
O3 W3 O26 99.7(4) . .
O23 W3 O26 91.2(3) . .
O34 W3 O26 156.8(3) . .
O3 W3 O14 101.1(3) . .
O23 W3 O14 154.5(3) . .
O34 W3 O14 85.9(3) . .
O26 W3 O14 84.4(3) . .
O3 W3 O37 169.5(3) . .
O23 W3 O37 83.3(3) . .
O34 W3 O37 84.2(3) . .
O26 W3 O37 72.7(3) . .
O14 W3 O37 71.4(3) . .
O4 W4 O17 103.3(3) . .
O4 W4 O33 101.2(3) . .
O17 W4 O33 94.9(3) . .
O4 W4 O36 101.0(3) . .
O17 W4 O36 93.3(3) . .
O33 W4 O36 153.9(3) . .
O4 W4 O23 95.9(3) . .
O17 W4 O23 160.6(3) . .
O33 W4 O23 83.5(3) . .
O36 W4 O23 80.6(3) . .
O4 W4 O25 172.4(3) . .
O17 W4 O25 81.4(3) . .
O33 W4 O25 72.3(3) . .
O36 W4 O25 84.5(3) . .
O23 W4 O25 79.7(3) . .
O4 W4 Eu1 126.7(3) . .
O17 W4 Eu1 24.2(2) . .
O33 W4 Eu1 84.1(2) . .
O36 W4 Eu1 93.5(2) . .
O23 W4 Eu1 137.1(2) . .
O25 W4 Eu1 57.46(16) . .
O5 W5 O36 102.2(3) . .
O5 W5 O35 99.7(3) . .
O36 W5 O35 90.6(3) . .
O5 W5 O30 101.0(3) . .
O36 W5 O30 156.8(3) . .
O35 W5 O30 87.3(3) . .
O5 W5 O34 102.4(3) . .
O36 W5 O34 87.1(3) . .
O35 W5 O34 157.8(3) . .
O30 W5 O34 86.2(3) . .
O5 W5 O38 172.1(3) . .
O36 W5 O38 82.1(3) . .
O35 W5 O38 73.4(3) . .
O30 W5 O38 75.2(3) . .
O34 W5 O38 84.4(3) . .
O6 W6 O13 101.0(3) . .
O6 W6 O33 100.8(3) . .
O13 W6 O33 94.3(3) . .
O6 W6 O32 102.1(3) . .
O13 W6 O32 94.6(3) . .
O33 W6 O32 153.3(3) . .
O6 W6 O29 96.5(3) . .
O13 W6 O29 162.4(3) . .
O33 W6 O29 83.8(3) . .
O32 W6 O29 80.1(3) . .
O6 W6 O25 172.9(3) . .
O13 W6 O25 82.7(3) . .
O33 W6 O25 72.7(3) . .
O32 W6 O25 83.5(2) . .
O29 W6 O25 80.0(3) . .
O6 W6 Eu1 125.3(3) . .
O13 W6 Eu1 24.7(2) . .
O33 W6 Eu1 85.2(2) . .
O32 W6 Eu1 92.7(2) . .
O29 W6 Eu1 138.1(2) . .
O25 W6 Eu1 58.09(16) . .
O7 W7 O32 103.7(3) . .
O7 W7 O15 100.9(4) . .
O32 W7 O15 91.6(3) . .
O7 W7 O18 101.6(3) . .
O32 W7 O18 86.3(3) . .
O15 W7 O18 157.2(3) . .
O7 W7 O20 98.9(3) . .
O32 W7 O20 157.3(3) . .
O15 W7 O20 86.2(3) . .
O18 W7 O20 87.1(3) . .
O7 W7 O39 170.5(3) . .
O32 W7 O39 83.5(3) . .
O15 W7 O39 72.4(3) . .
O18 W7 O39 84.8(3) . .
O20 W7 O39 74.3(3) . .
O8 W8 O16 103.2(3) . .
O8 W8 O20 101.8(3) . .
O16 W8 O20 88.5(3) . .
O8 W8 O28 101.5(3) . .
O16 W8 O28 90.3(3) . .
O20 W8 O28 156.3(3) . .
O8 W8 O21 101.3(3) . .
O16 W8 O21 155.4(3) . .
O20 W8 O21 86.9(3) . .
O28 W8 O21 84.4(3) . .
O8 W8 O39 173.0(3) . .
O16 W8 O39 73.3(3) . .
O20 W8 O39 72.3(2) . .
O28 W8 O39 84.7(2) . .
O21 W8 O39 82.4(3) . .
O9 W9 O27 102.7(3) . .
O9 W9 O28 101.8(3) . .
O27 W9 O28 90.3(3) . .
O9 W9 O30 100.7(4) . .
O27 W9 O30 89.8(3) . .
O28 W9 O30 156.9(3) . .
O9 W9 O22 101.9(3) . .
O27 W9 O22 155.3(3) . .
O28 W9 O22 84.0(3) . .
O30 W9 O22 86.3(3) . .
O9 W9 O38 171.7(3) . .
O27 W9 O38 73.3(3) . .
O28 W9 O38 85.7(2) . .
O30 W9 O38 72.2(3) . .
O22 W9 O38 82.4(3) . .
O10 W10 O24 103.1(3) . .
O10 W10 O19 103.6(3) . .
O24 W10 O19 92.1(3) . .
O10 W10 O15 101.5(3) . .
O24 W10 O15 91.6(3) . .
O19 W10 O15 153.0(3) . .
O10 W10 O16 97.0(3) . .
O24 W10 O16 159.8(3) . .
O19 W10 O16 85.5(3) . .
O15 W10 O16 81.8(3) . .
O10 W10 O39 165.7(3) . .
O24 W10 O39 88.8(3) . .
O19 W10 O39 83.6(3) . .
O15 W10 O39 69.7(3) . .
O16 W10 O39 70.9(3) . .
O11 W11 O12 104.5(3) . .
O11 W11 O19 103.2(3) . .
O12 W11 O19 92.0(3) . .
O11 W11 O35 101.5(3) . .
O12 W11 O35 93.5(3) . .
O19 W11 O35 152.5(3) . .
O11 W11 O27 98.1(3) . .
O12 W11 O27 157.4(3) . .
O19 W11 O27 82.3(3) . .
O35 W11 O27 82.4(3) . .
O11 W11 O38 166.9(3) . .
O12 W11 O38 87.0(3) . .
O19 W11 O38 82.4(3) . .
O35 W11 O38 71.0(2) . .
O27 W11 O38 70.6(2) . .
O24 Eu1 O12 71.2(2) . .
O24 Eu1 O13 80.9(2) . .
O12 Eu1 O13 121.2(2) . .
O24 Eu1 O17 121.1(2) . .
O12 Eu1 O17 76.8(2) . .
O13 Eu1 O17 75.5(2) . .
O24 Eu1 O1W 141.1(3) . .
O12 Eu1 O1W 147.5(2) . .
O13 Eu1 O1W 77.5(2) . .
O17 Eu1 O1W 83.9(2) . .
O24 Eu1 O40 72.7(2) . .
O12 Eu1 O40 132.1(2) . .
O13 Eu1 O40 82.0(2) . .
O17 Eu1 O40 150.5(2) . .
O1W Eu1 O40 72.6(2) . .
O24 Eu1 O41 133.9(2) . .
O12 Eu1 O41 78.3(2) . .
O13 Eu1 O41 145.2(2) . .
O17 Eu1 O41 82.7(2) . .
O1W Eu1 O41 73.5(2) . .
O40 Eu1 O41 106.6(2) . .
O24 Eu1 O40 88.6(2) . 3_575
O12 Eu1 O40 80.5(2) . 3_575
O13 Eu1 O40 150.2(3) . 3_575
O17 Eu1 O40 132.8(2) . 3_575
O1W Eu1 O40 94.4(2) . 3_575
O40 Eu1 O40 68.2(3) . 3_575
O41 Eu1 O40 52.2(2) . 3_575
O24 Eu1 C2 111.1(3) . .
O12 Eu1 C2 76.2(3) . .
O13 Eu1 C2 162.1(3) . .
O17 Eu1 C2 107.2(3) . .
O1W Eu1 C2 85.1(3) . .
O40 Eu1 C2 88.7(3) . .
O41 Eu1 C2 26.0(3) . .
O40 Eu1 C2 26.4(3) 3_575 .
O24 Eu1 W6 75.40(17) . .
O12 Eu1 W6 103.33(17) . .
O13 Eu1 W6 18.13(18) . .
O17 Eu1 W6 65.68(16) . .
O1W Eu1 W6 91.84(17) . .
O40 Eu1 W6 96.86(16) . .
O41 Eu1 W6 146.58(18) . .
O40 Eu1 W6 161.05(16) 3_575 .
C2 Eu1 W6 172.6(2) . .
O24 Eu1 W4 103.91(18) . .
O12 Eu1 W4 73.09(18) . .
O13 Eu1 W4 64.95(19) . .
O17 Eu1 W4 17.97(16) . .
O1W Eu1 W4 95.61(18) . .
O40 Eu1 W4 146.79(17) . .
O41 Eu1 W4 99.08(18) . .
O40 Eu1 W4 144.85(17) 3_575 .
C2 Eu1 W4 121.8(2) . .
W6 Eu1 W4 51.655(14) . .
O24 Eu1 Eu1 78.94(18) . 3_575
O12 Eu1 Eu1 107.52(18) . 3_575
O13 Eu1 Eu1 116.47(19) . 3_575
O17 Eu1 Eu1 159.12(16) . 3_575
O1W Eu1 Eu1 82.38(18) . 3_575
O40 Eu1 Eu1 34.43(16) . 3_575
O41 Eu1 Eu1 78.34(18) . 3_575
O40 Eu1 Eu1 33.75(17) 3_575 3_575
C2 Eu1 Eu1 56.0(2) . 3_575
W6 Eu1 Eu1 130.35(2) . 3_575
W4 Eu1 Eu1 177.08(2) . 3_575
O38 P1 O25 110.9(4) . .
O38 P1 O39 109.1(4) . .
O25 P1 O39 111.5(4) . .
O38 P1 O37 109.0(4) . .
O25 P1 O37 108.5(4) . .
O39 P1 O37 107.7(4) . .
W11 O12 Eu1 158.9(4) . .
W6 O13 Eu1 137.2(4) . .
W1 O14 W3 125.9(4) . .
W7 O15 W10 127.5(4) . .
W8 O16 W10 126.8(4) . .
W4 O17 Eu1 137.8(4) . .
W7 O18 W2 147.4(4) . .
W10 O19 W11 143.7(4) . .
W8 O20 W7 124.7(3) . .
W1 O21 W8 151.2(4) . .
W1 O22 W9 151.9(4) . .
W3 O23 W4 152.7(4) . .
W10 O24 Eu1 159.7(4) . .
P1 O25 W6 129.3(4) . .
P1 O25 W4 128.2(4) . .
W6 O25 W4 90.5(2) . .
W3 O26 W2 125.2(4) . .
W9 O27 W11 127.6(3) . .
W9 O28 W8 151.9(4) . .
W2 O29 W6 152.6(4) . .
W5 O30 W9 124.8(4) . .
W1 O31 W2 124.0(3) . .
W7 O32 W6 156.0(4) . .
W6 O33 W4 121.9(4) . .
W3 O34 W5 147.4(4) . .
W5 O35 W11 126.3(4) . .
W5 O36 W4 154.8(4) . .
P1 O37 W3 124.2(4) . .
P1 O37 W1 126.8(4) . .
W3 O37 W1 90.2(2) . .
P1 O37 W2 124.6(4) . .
W3 O37 W2 89.7(2) . .
W1 O37 W2 90.2(2) . .
P1 O38 W5 127.3(4) . .
P1 O38 W11 125.8(4) . .
W5 O38 W11 89.2(2) . .
P1 O38 W9 126.1(4) . .
W5 O38 W9 87.4(2) . .
W11 O38 W9 88.5(2) . .
P1 O39 W7 125.8(4) . .
P1 O39 W10 123.9(4) . .
W7 O39 W10 90.3(2) . .
P1 O39 W8 127.6(4) . .
W7 O39 W8 88.5(2) . .
W10 O39 W8 89.0(2) . .
C2 O40 Eu1 133.2(7) 3_575 .
C2 O40 Eu1 92.3(7) 3_575 3_575
Eu1 O40 Eu1 111.8(3) . 3_575
C2 O41 Eu1 94.1(6) . .
C4 N1 C3 113.6(14) . .
C4 N1 C5 112.9(13) . .
C3 N1 C5 109.3(12) . .
C4 N1 C6 104.7(14) . .
C3 N1 C6 109.8(14) . .
C5 N1 C6 106.2(14) . .
C9 N2 C7 117.2(13) . .
C9 N2 C10 105.4(14) . .
C7 N2 C10 108.4(14) . .
C9 N2 C8 113.2(13) . .
C7 N2 C8 107.5(12) . .
C10 N2 C8 104.2(13) . .
C11 N3 C13 107.9(11) . .
C11 N3 C14 111.1(11) . .
C13 N3 C14 110.6(11) . .
C11 N3 C12 107.9(10) . .
C13 N3 C12 108.0(11) . .
C14 N3 C12 111.2(10) . .
C18 N4 C16 117.4(12) . .
C18 N4 C15 117.6(13) . .
C16 N4 C15 112.8(11) . .
C18 N4 C17 99.4(14) . .
C16 N4 C17 107.8(13) . .
C15 N4 C17 98.1(13) . .
C20 N5 C19 124.6(12) . .
C20 N5 C22 110.6(11) . .
C19 N5 C22 99.2(9) . .
C20 N5 C21 103.3(9) . .
C19 N5 C21 106.1(7) . .
C22 N5 C21 113.3(11) . .
C2 C1 H1A 109.5 . .
C2 C1 H1B 109.5 . .
H1A C1 H1B 109.5 . .
C2 C1 H1C 109.5 . .
H1A C1 H1C 109.5 . .
H1B C1 H1C 109.5 . .
O41 C2 O40 120.7(10) . 3_575
O41 C2 C1 117.9(10) . .
O40 C2 C1 121.3(11) 3_575 .
O41 C2 Eu1 59.9(5) . .
O40 C2 Eu1 61.4(6) 3_575 .
C1 C2 Eu1 171.7(8) . .
N1 C3 H3A 109.5 . .
N1 C3 H3B 109.5 . .
H3A C3 H3B 109.5 . .
N1 C3 H3C 109.5 . .
H3A C3 H3C 109.5 . .
H3B C3 H3C 109.5 . .
N1 C4 H4A 109.5 . .
N1 C4 H4B 109.5 . .
H4A C4 H4B 109.5 . .
N1 C4 H4C 109.5 . .
H4A C4 H4C 109.5 . .
H4B C4 H4C 109.5 . .
N1 C5 H5A 109.5 . .
N1 C5 H5B 109.5 . .
H5A C5 H5B 109.5 . .
N1 C5 H5C 109.5 . .
H5A C5 H5C 109.5 . .
H5B C5 H5C 109.5 . .
N1 C6 H6A 109.5 . .
N1 C6 H6B 109.5 . .
H6A C6 H6B 109.5 . .
N1 C6 H6C 109.5 . .
H6A C6 H6C 109.5 . .
H6B C6 H6C 109.5 . .
N2 C7 H7A 109.5 . .
N2 C7 H7B 109.5 . .
H7A C7 H7B 109.5 . .
N2 C7 H7C 109.5 . .
H7A C7 H7C 109.5 . .
H7B C7 H7C 109.5 . .
N2 C8 H8A 109.5 . .
N2 C8 H8B 109.5 . .
H8A C8 H8B 109.5 . .
N2 C8 H8C 109.5 . .
H8A C8 H8C 109.5 . .
H8B C8 H8C 109.5 . .
N2 C9 H9A 109.5 . .
N2 C9 H9B 109.5 . .
H9A C9 H9B 109.5 . .
N2 C9 H9C 109.5 . .
H9A C9 H9C 109.5 . .
H9B C9 H9C 109.5 . .
N2 C10 H10A 109.5 . .
N2 C10 H10B 109.5 . .
H10A C10 H10B 109.5 . .
N2 C10 H10C 109.5 . .
H10A C10 H10C 109.5 . .
H10B C10 H10C 109.5 . .
N3 C11 H11A 109.5 . .
N3 C11 H11B 109.5 . .
H11A C11 H11B 109.5 . .
N3 C11 H11C 109.5 . .
H11A C11 H11C 109.5 . .
H11B C11 H11C 109.5 . .
N3 C12 H12A 109.5 . .
N3 C12 H12B 109.5 . .
H12A C12 H12B 109.5 . .
N3 C12 H12C 109.5 . .
H12A C12 H12C 109.5 . .
H12B C12 H12C 109.5 . .
N3 C13 H13A 109.5 . .
N3 C13 H13B 109.5 . .
H13A C13 H13B 109.5 . .
N3 C13 H13C 109.5 . .
H13A C13 H13C 109.5 . .
H13B C13 H13C 109.5 . .
N3 C14 H14A 109.5 . .
N3 C14 H14B 109.5 . .
H14A C14 H14B 109.5 . .
N3 C14 H14C 109.5 . .
H14A C14 H14C 109.5 . .
H14B C14 H14C 109.5 . .
N4 C15 H15A 109.5 . .
N4 C15 H15B 109.5 . .
H15A C15 H15B 109.5 . .
N4 C15 H15C 109.5 . .
H15A C15 H15C 109.5 . .
H15B C15 H15C 109.5 . .
N4 C16 H16A 109.5 . .
N4 C16 H16B 109.5 . .
H16A C16 H16B 109.5 . .
N4 C16 H16C 109.5 . .
H16A C16 H16C 109.5 . .
H16B C16 H16C 109.5 . .
N4 C17 H17A 109.5 . .
N4 C17 H17B 109.5 . .
H17A C17 H17B 109.5 . .
N4 C17 H17C 109.5 . .
H17A C17 H17C 109.5 . .
H17B C17 H17C 109.5 . .
N4 C18 H18A 109.5 . .
N4 C18 H18B 109.5 . .
H18A C18 H18B 109.5 . .
N4 C18 H18C 109.5 . .
H18A C18 H18C 109.5 . .
H18B C18 H18C 109.5 . .
N5 C19 H19A 109.5 . .
N5 C19 H19B 109.5 . .
H19A C19 H19B 109.5 . .
N5 C19 H19C 109.5 . .
H19A C19 H19C 109.5 . .
H19B C19 H19C 109.5 . .
N5 C20 H20A 109.5 . .
N5 C20 H20B 109.5 . .
H20A C20 H20B 109.5 . .
N5 C20 H20C 109.5 . .
H20A C20 H20C 109.5 . .
H20B C20 H20C 109.5 . .
N5 C21 H21A 109.5 . .
N5 C21 H21B 109.5 . .
H21A C21 H21B 109.5 . .
N5 C21 H21C 109.5 . .
H21A C21 H21C 109.5 . .
H21B C21 H21C 109.5 . .
N5 C22 H22A 109.5 . .
N5 C22 H22B 109.5 . .
H22A C22 H22B 109.5 . .
N5 C22 H22C 109.5 . .
H22A C22 H22C 109.5 . .
H22B C22 H22C 109.5 . .

loop_
_geom_bond_atom_site_label_1
_geom_bond_atom_site_label_2
_geom_bond_distance
_geom_bond_site_symmetry_2
W1 O1 1.712(7) .
W1 O22 1.886(7) .
W1 O14 1.889(8) .
W1 O21 1.895(7) .
W1 O31 1.906(7) .
W1 O37 2.419(7) .
W2 O2 1.723(7) .
W2 O29 1.819(7) .
W2 O18 1.914(7) .
W2 O26 1.933(8) .
W2 O31 1.979(7) .
W2 O37 2.424(7) .
W3 O3 1.700(8) .
W3 O23 1.815(7) .
W3 O34 1.903(7) .
W3 O26 1.913(7) .
W3 O14 1.960(7) .
W3 O37 2.418(7) .
W4 O4 1.725(7) .
W4 O17 1.778(7) .
W4 O33 1.926(7) .
W4 O36 1.939(7) .
W4 O23 2.076(7) .
W4 O25 2.368(7) .
W4 Eu1 3.8687(8) .
W5 O5 1.705(7) .
W5 O36 1.885(7) .
W5 O35 1.910(7) .
W5 O30 1.913(7) .
W5 O34 1.921(7) .
W5 O38 2.411(7) .
W6 O6 1.703(7) .
W6 O13 1.756(7) .
W6 O33 1.915(7) .
W6 O32 1.945(6) .
W6 O29 2.061(7) .
W6 O25 2.359(7) .
W6 Eu1 3.8373(8) .
W7 O7 1.701(7) .
W7 O32 1.872(6) .
W7 O15 1.897(7) .
W7 O18 1.913(7) .
W7 O20 1.938(7) .
W7 O39 2.391(7) .
W8 O8 1.728(7) .
W8 O16 1.850(7) .
W8 O20 1.908(7) .
W8 O28 1.926(7) .
W8 O21 1.941(7) .
W8 O39 2.492(6) .
W9 O9 1.709(8) .
W9 O27 1.826(7) .
W9 O28 1.902(7) .
W9 O30 1.930(7) .
W9 O22 1.949(7) .
W9 O38 2.521(7) .
W10 O10 1.717(8) .
W10 O24 1.755(6) .
W10 O19 1.901(7) .
W10 O15 1.949(7) .
W10 O16 2.039(7) .
W10 O39 2.472(7) .
W11 O11 1.713(8) .
W11 O12 1.758(7) .
W11 O19 1.925(7) .
W11 O35 1.946(8) .
W11 O27 2.066(7) .
W11 O38 2.488(7) .
Eu1 O24 2.335(6) .
Eu1 O12 2.354(7) .
Eu1 O13 2.358(7) .
Eu1 O17 2.363(8) .
Eu1 O1W 2.448(7) .
Eu1 O40 2.473(7) .
Eu1 O41 2.485(7) .
Eu1 O40 2.516(7) 3_575
Eu1 C2 2.865(11) .
Eu1 Eu1 4.1317(12) 3_575
P1 O38 1.501(7) .
P1 O25 1.529(7) .
P1 O39 1.541(7) .
P1 O37 1.563(7) .
O40 C2 1.273(12) 3_575
O40 Eu1 2.516(7) 3_575
O41 C2 1.260(13) .
N1 C4 1.47(2) .
N1 C3 1.483(19) .
N1 C5 1.516(18) .
N1 C6 1.52(2) .
N2 C9 1.402(19) .
N2 C7 1.418(17) .
N2 C10 1.488(19) .
N2 C8 1.533(18) .
N3 C11 1.459(16) .
N3 C13 1.490(18) .
N3 C14 1.491(16) .
N3 C12 1.517(15) .
N4 C18 1.43(2) .
N4 C16 1.449(17) .
N4 C15 1.455(17) .
N4 C17 1.56(2) .
N5 C20 1.515(9) .
N5 C19 1.518(8) .
N5 C22 1.523(9) .
N5 C21 1.524(8) .
C1 C2 1.530(15) .
C1 H1A 0.9600 .
C1 H1B 0.9600 .
C1 H1C 0.9600 .
C2 O40 1.273(12) 3_575
C3 H3A 0.9600 .
C3 H3B 0.9600 .
C3 H3C 0.9600 .
C4 H4A 0.9600 .
C4 H4B 0.9600 .
C4 H4C 0.9600 .
C5 H5A 0.9600 .
C5 H5B 0.9600 .
C5 H5C 0.9600 .
C6 H6A 0.9600 .
C6 H6B 0.9600 .
C6 H6C 0.9600 .
C7 H7A 0.9600 .
C7 H7B 0.9600 .
C7 H7C 0.9600 .
C8 H8A 0.9600 .
C8 H8B 0.9600 .
C8 H8C 0.9600 .
C9 H9A 0.9600 .
C9 H9B 0.9600 .
C9 H9C 0.9600 .
C10 H10A 0.9600 .
C10 H10B 0.9600 .
C10 H10C 0.9600 .
C11 H11A 0.9600 .
C11 H11B 0.9600 .
C11 H11C 0.9600 .
C12 H12A 0.9600 .
C12 H12B 0.9600 .
C12 H12C 0.9600 .
C13 H13A 0.9600 .
C13 H13B 0.9600 .
C13 H13C 0.9600 .
C14 H14A 0.9600 .
C14 H14B 0.9600 .
C14 H14C 0.9600 .
C15 H15A 0.9600 .
C15 H15B 0.9600 .
C15 H15C 0.9600 .
C16 H16A 0.9600 .
C16 H16B 0.9600 .
C16 H16C 0.9600 .
C17 H17A 0.9600 .
C17 H17B 0.9600 .
C17 H17C 0.9600 .
C18 H18A 0.9600 .
C18 H18B 0.9600 .
C18 H18C 0.9600 .
C19 H19A 0.9600 .
C19 H19B 0.9600 .
C19 H19C 0.9600 .
C20 H20A 0.9600 .
C20 H20B 0.9600 .
C20 H20C 0.9600 .
C21 H21A 0.9600 .
C21 H21B 0.9600 .
C21 H21C 0.9600 .
C22 H22A 0.9600 .
C22 H22B 0.9600 .
C22 H22C 0.9600 .

loop_
_geom_torsion_atom_site_label_1
_geom_torsion_atom_site_label_2
_geom_torsion_atom_site_label_3
_geom_torsion_atom_site_label_4
_geom_torsion
_geom_torsion_site_symmetry_1
_geom_torsion_site_symmetry_4
O6 W6 Eu1 O24 117.0(4) . .
O13 W6 Eu1 O24 105.5(6) . .
O33 W6 Eu1 O24 -143.1(3) . .
O32 W6 Eu1 O24 10.2(3) . .
O29 W6 Eu1 O24 -68.0(3) . .
O25 W6 Eu1 O24 -70.5(3) . .
O6 W6 Eu1 O12 -176.8(4) . .
O13 W6 Eu1 O12 171.7(6) . .
O33 W6 Eu1 O12 -77.0(3) . .
O32 W6 Eu1 O12 76.4(3) . .
O29 W6 Eu1 O12 -1.8(3) . .
O25 W6 Eu1 O12 -4.3(3) . .
O6 W6 Eu1 O13 11.5(7) . .
O33 W6 Eu1 O13 111.3(6) . .
O32 W6 Eu1 O13 -95.4(6) . .
O29 W6 Eu1 O13 -173.5(6) . .
O25 W6 Eu1 O13 -176.0(6) . .
O6 W6 Eu1 O17 -108.2(4) . .
O13 W6 Eu1 O17 -119.7(6) . .
O33 W6 Eu1 O17 -8.4(3) . .
O32 W6 Eu1 O17 144.9(3) . .
O29 W6 Eu1 O17 66.8(3) . .
O25 W6 Eu1 O17 64.2(3) . .
O6 W6 Eu1 O1W -25.7(4) . .
O13 W6 Eu1 O1W -37.2(6) . .
O33 W6 Eu1 O1W 74.1(3) . .
O32 W6 Eu1 O1W -132.6(3) . .
O29 W6 Eu1 O1W 149.3(3) . .
O25 W6 Eu1 O1W 146.7(3) . .
O6 W6 Eu1 O40 46.9(4) . .
O13 W6 Eu1 O40 35.4(6) . .
O33 W6 Eu1 O40 146.7(3) . .
O32 W6 Eu1 O40 -59.9(3) . .
O29 W6 Eu1 O40 -138.1(3) . .
O25 W6 Eu1 O40 -140.6(2) . .
O6 W6 Eu1 O41 -87.9(5) . .
O13 W6 Eu1 O41 -99.4(7) . .
O33 W6 Eu1 O41 12.0(4) . .
O32 W6 Eu1 O41 165.3(4) . .
O29 W6 Eu1 O41 87.1(4) . .
O25 W6 Eu1 O41 84.6(4) . .
O6 W6 Eu1 O40 83.5(6) . 3_575
O13 W6 Eu1 O40 72.0(8) . 3_575
O33 W6 Eu1 O40 -176.7(6) . 3_575
O32 W6 Eu1 O40 -23.3(6) . 3_575
O29 W6 Eu1 O40 -101.5(6) . 3_575
O25 W6 Eu1 O40 -104.0(5) . 3_575
O6 W6 Eu1 C2 -91.5(17) . .
O13 W6 Eu1 C2 -103.0(18) . .
O33 W6 Eu1 C2 8.4(17) . .
O32 W6 Eu1 C2 161.7(17) . .
O29 W6 Eu1 C2 83.5(17) . .
O25 W6 Eu1 C2 81.0(17) . .
O6 W6 Eu1 W4 -121.4(3) . .
O13 W6 Eu1 W4 -133.0(6) . .
O33 W6 Eu1 W4 -21.6(2) . .
O32 W6 Eu1 W4 131.7(2) . .
O29 W6 Eu1 W4 53.5(3) . .
O25 W6 Eu1 W4 51.02(19) . .
O6 W6 Eu1 Eu1 55.8(3) . 3_575
O13 W6 Eu1 Eu1 44.3(6) . 3_575
O33 W6 Eu1 Eu1 155.7(2) . 3_575
O32 W6 Eu1 Eu1 -51.0(2) . 3_575
O29 W6 Eu1 Eu1 -129.2(3) . 3_575
O25 W6 Eu1 Eu1 -131.72(19) . 3_575
O4 W4 Eu1 O24 179.3(4) . .
O17 W4 Eu1 O24 -164.3(6) . .
O33 W4 Eu1 O24 79.7(3) . .
O36 W4 Eu1 O24 -74.2(3) . .
O23 W4 Eu1 O24 5.9(3) . .
O25 W4 Eu1 O24 7.0(3) . .
O4 W4 Eu1 O12 -115.7(4) . .
O17 W4 Eu1 O12 -99.3(6) . .
O33 W4 Eu1 O12 144.7(3) . .
O36 W4 Eu1 O12 -9.1(3) . .
O23 W4 Eu1 O12 70.9(3) . .
O25 W4 Eu1 O12 72.0(2) . .
O4 W4 Eu1 O13 106.5(4) . .
O17 W4 Eu1 O13 122.9(6) . .
O33 W4 Eu1 O13 7.0(3) . .
O36 W4 Eu1 O13 -146.9(3) . .
O23 W4 Eu1 O13 -66.9(3) . .
O25 W4 Eu1 O13 -65.8(3) . .
O4 W4 Eu1 O17 -16.4(6) . .
O33 W4 Eu1 O17 -116.0(6) . .
O36 W4 Eu1 O17 90.2(6) . .
O23 W4 Eu1 O17 170.2(6) . .
O25 W4 Eu1 O17 171.3(6) . .
O4 W4 Eu1 O1W 33.2(4) . .
O17 W4 Eu1 O1W 49.6(6) . .
O33 W4 Eu1 O1W -66.4(3) . .
O36 W4 Eu1 O1W 139.7(3) . .
O23 W4 Eu1 O1W -140.2(3) . .
O25 W4 Eu1 O1W -139.1(3) . .
O4 W4 Eu1 O40 99.6(4) . .
O17 W4 Eu1 O40 116.0(6) . .
O33 W4 Eu1 O40 0.1(4) . .
O36 W4 Eu1 O40 -153.8(4) . .
O23 W4 Eu1 O40 -73.8(4) . .
O25 W4 Eu1 O40 -72.7(3) . .
O4 W4 Eu1 O41 -40.9(4) . .
O17 W4 Eu1 O41 -24.6(6) . .
O33 W4 Eu1 O41 -140.5(3) . .
O36 W4 Eu1 O41 65.6(3) . .
O23 W4 Eu1 O41 145.7(3) . .
O25 W4 Eu1 O41 146.7(3) . .
O4 W4 Eu1 O40 -72.7(4) . 3_575
O17 W4 Eu1 O40 -56.3(6) . 3_575
O33 W4 Eu1 O40 -172.3(3) . 3_575
O36 W4 Eu1 O40 33.9(3) . 3_575
O23 W4 Eu1 O40 113.9(4) . 3_575
O25 W4 Eu1 O40 115.0(3) . 3_575
O4 W4 Eu1 C2 -54.6(4) . .
O17 W4 Eu1 C2 -38.2(6) . .
O33 W4 Eu1 C2 -154.1(3) . .
O36 W4 Eu1 C2 52.0(3) . .
O23 W4 Eu1 C2 132.0(4) . .
O25 W4 Eu1 C2 133.1(3) . .
O4 W4 Eu1 W6 121.1(3) . .
O17 W4 Eu1 W6 137.5(5) . .
O33 W4 Eu1 W6 21.5(2) . .
O36 W4 Eu1 W6 -132.4(2) . .
O23 W4 Eu1 W6 -52.3(3) . .
O25 W4 Eu1 W6 -51.22(19) . .
O4 W4 Eu1 Eu1 -13.2(6) . 3_575
O17 W4 Eu1 Eu1 3.2(7) . 3_575
O33 W4 Eu1 Eu1 -112.7(5) . 3_575
O36 W4 Eu1 Eu1 93.4(5) . 3_575
O23 W4 Eu1 Eu1 173.4(6) . 3_575
O25 W4 Eu1 Eu1 174.5(5) . 3_575
O11 W11 O12 Eu1 -103.0(11) . .
O19 W11 O12 Eu1 1.2(11) . .
O35 W11 O12 Eu1 154.2(11) . .
O27 W11 O12 Eu1 75.7(15) . .
O38 W11 O12 Eu1 83.4(11) . .
O24 Eu1 O12 W11 -7.9(10) . .
O13 Eu1 O12 W11 -74.1(11) . .
O17 Eu1 O12 W11 -137.8(11) . .
O1W Eu1 O12 W11 167.1(9) . .
O40 Eu1 O12 W11 35.2(12) . .
O41 Eu1 O12 W11 137.1(11) . .
O40 Eu1 O12 W11 83.9(11) 3_575 .
C2 Eu1 O12 W11 110.5(11) . .
W6 Eu1 O12 W11 -77.2(11) . .
W4 Eu1 O12 W11 -119.6(11) . .
Eu1 Eu1 O12 W11 63.4(11) 3_575 .
O6 W6 O13 Eu1 -170.5(5) . .
O33 W6 O13 Eu1 -68.5(6) . .
O32 W6 O13 Eu1 86.2(6) . .
O29 W6 O13 Eu1 14.5(14) . .
O25 W6 O13 Eu1 3.4(5) . .
O24 Eu1 O13 W6 -70.8(6) . .
O12 Eu1 O13 W6 -9.5(7) . .
O17 Eu1 O13 W6 54.8(5) . .
O1W Eu1 O13 W6 141.7(6) . .
O40 Eu1 O13 W6 -144.5(6) . .
O41 Eu1 O13 W6 107.8(6) . .
O40 Eu1 O13 W6 -141.6(5) 3_575 .
C2 Eu1 O13 W6 155.9(8) . .
W4 Eu1 O13 W6 39.3(5) . .
Eu1 Eu1 O13 W6 -143.5(5) 3_575 .
O1 W1 O14 W3 170.9(5) . .
O22 W1 O14 W3 -87.2(5) . .
O21 W1 O14 W3 -11.8(11) . .
O31 W1 O14 W3 70.5(5) . .
O37 W1 O14 W3 -2.7(4) . .
O3 W3 O14 W1 -169.6(5) . .
O23 W3 O14 W1 10.1(10) . .
O34 W3 O14 W1 88.1(5) . .
O26 W3 O14 W1 -70.8(5) . .
O37 W3 O14 W1 2.8(4) . .
O7 W7 O15 W10 174.5(4) . .
O32 W7 O15 W10 -81.2(5) . .
O18 W7 O15 W10 3.0(10) . .
O20 W7 O15 W10 76.2(5) . .
O39 W7 O15 W10 1.5(4) . .
O10 W10 O15 W7 -169.6(4) . .
O24 W10 O15 W7 86.7(5) . .
O19 W10 O15 W7 -11.3(9) . .
O16 W10 O15 W7 -74.1(5) . .
O39 W10 O15 W7 -1.5(4) . .
O8 W8 O16 W10 -172.9(5) . .
O20 W8 O16 W10 -71.1(5) . .
O28 W8 O16 W10 85.2(5) . .
O21 W8 O16 W10 8.1(10) . .
O39 W8 O16 W10 0.8(4) . .
O10 W10 O16 W8 171.2(5) . .
O24 W10 O16 W8 -1.6(12) . .
O19 W10 O16 W8 -85.6(5) . .
O15 W10 O16 W8 70.5(5) . .
O39 W10 O16 W8 -0.9(4) . .
O4 W4 O17 Eu1 166.6(5) . .
O33 W4 O17 Eu1 63.8(5) . .
O36 W4 O17 Eu1 -91.3(5) . .
O23 W4 O17 Eu1 -20.4(13) . .
O25 W4 O17 Eu1 -7.4(5) . .
O24 Eu1 O17 W4 17.8(6) . .
O12 Eu1 O17 W4 75.9(5) . .
O13 Eu1 O17 W4 -51.8(5) . .
O1W Eu1 O17 W4 -130.4(5) . .
O40 Eu1 O17 W4 -93.4(7) . .
O41 Eu1 O17 W4 155.6(6) . .
O40 Eu1 O17 W4 139.3(5) 3_575 .
C2 Eu1 O17 W4 146.7(5) . .
W6 Eu1 O17 W4 -35.6(4) . .
Eu1 Eu1 O17 W4 -179.54(10) 3_575 .
O7 W7 O18 W2 128.9(7) . .
O32 W7 O18 W2 25.7(7) . .
O15 W7 O18 W2 -59.7(12) . .
O20 W7 O18 W2 -132.6(8) . .
O39 W7 O18 W2 -58.2(7) . .
O2 W2 O18 W7 -129.4(7) . .
O29 W2 O18 W7 -24.5(8) . .
O26 W2 O18 W7 65.5(11) . .
O31 W2 O18 W7 131.5(8) . .
O37 W2 O18 W7 58.9(7) . .
O10 W10 O19 W11 -124.5(7) . .
O24 W10 O19 W11 -20.5(7) . .
O15 W10 O19 W11 77.4(9) . .
O16 W10 O19 W11 139.4(7) . .
O39 W10 O19 W11 68.1(6) . .
O11 W11 O19 W10 124.8(7) . .
O12 W11 O19 W10 19.4(7) . .
O35 W11 O19 W10 -82.0(9) . .
O27 W11 O19 W10 -138.6(7) . .
O38 W11 O19 W10 -67.3(6) . .
O8 W8 O20 W7 171.6(5) . .
O16 W8 O20 W7 68.4(5) . .
O28 W8 O20 W7 -18.9(11) . .
O21 W8 O20 W7 -87.4(5) . .
O39 W8 O20 W7 -4.5(4) . .
O7 W7 O20 W8 -168.7(5) . .
O32 W7 O20 W8 16.8(11) . .
O15 W7 O20 W8 -68.2(5) . .
O18 W7 O20 W8 90.0(5) . .
O39 W7 O20 W8 4.6(4) . .
O1 W1 O21 W8 129.9(8) . .
O22 W1 O21 W8 28.6(8) . .
O14 W1 O21 W8 -47.4(13) . .
O31 W1 O21 W8 -129.6(8) . .
O37 W1 O21 W8 -56.0(8) . .
O8 W8 O21 W1 -130.6(8) . .
O16 W8 O21 W1 48.5(13) . .
O20 W8 O21 W1 128.0(8) . .
O28 W8 O21 W1 -29.9(8) . .
O39 W8 O21 W1 55.5(8) . .
O1 W1 O22 W9 -130.2(8) . .
O14 W1 O22 W9 128.6(8) . .
O21 W1 O22 W9 -29.3(8) . .
O31 W1 O22 W9 46.9(14) . .
O37 W1 O22 W9 56.1(8) . .
O9 W9 O22 W1 131.5(8) . .
O27 W9 O22 W1 -46.9(13) . .
O28 W9 O22 W1 30.7(8) . .
O30 W9 O22 W1 -128.2(8) . .
O38 W9 O22 W1 -55.7(8) . .
O3 W3 O23 W4 -129.4(9) . .
O34 W3 O23 W4 -26.5(9) . .
O26 W3 O23 W4 130.3(9) . .
O14 W3 O23 W4 50.9(13) . .
O37 W3 O23 W4 57.9(9) . .
O4 W4 O23 W3 127.1(9) . .
O17 W4 O23 W3 -46.1(15) . .
O33 W4 O23 W3 -132.3(9) . .
O36 W4 O23 W3 26.8(9) . .
O25 W4 O23 W3 -59.2(9) . .
Eu1 W4 O23 W3 -58.3(10) . .
O10 W10 O24 Eu1 108.1(11) . .
O19 W10 O24 Eu1 3.6(11) . .
O15 W10 O24 Eu1 -149.6(11) . .
O16 W10 O24 Eu1 -79.2(15) . .
O39 W10 O24 Eu1 -80.0(11) . .
O12 Eu1 O24 W10 4.3(11) . .
O13 Eu1 O24 W10 131.8(12) . .
O17 Eu1 O24 W10 65.0(12) . .
O1W Eu1 O24 W10 -171.5(10) . .
O40 Eu1 O24 W10 -143.7(12) . .
O41 Eu1 O24 W10 -47.0(13) . .
O40 Eu1 O24 W10 -76.2(11) 3_575 .
C2 Eu1 O24 W10 -62.0(12) . .
W6 Eu1 O24 W10 114.2(12) . .
W4 Eu1 O24 W10 70.6(11) . .
Eu1 Eu1 O24 W10 -108.7(11) 3_575 .
O38 P1 O25 W6 -175.6(4) . .
O39 P1 O25 W6 -53.8(6) . .
O37 P1 O25 W6 64.7(6) . .
O38 P1 O25 W4 53.2(6) . .
O39 P1 O25 W4 175.0(4) . .
O37 P1 O25 W4 -66.5(5) . .
O6 W6 O25 P1 -108(2) . .
O13 W6 O25 P1 129.7(6) . .
O33 W6 O25 P1 -133.5(6) . .
O32 W6 O25 P1 34.1(5) . .
O29 W6 O25 P1 -47.0(5) . .
Eu1 W6 O25 P1 131.3(6) . .
O6 W6 O25 W4 36(2) . .
O13 W6 O25 W4 -86.6(3) . .
O33 W6 O25 W4 10.3(2) . .
O32 W6 O25 W4 177.9(3) . .
O29 W6 O25 W4 96.8(3) . .
Eu1 W6 O25 W4 -84.89(17) . .
O4 W4 O25 P1 103(2) . .
O17 W4 O25 P1 -127.8(5) . .
O33 W4 O25 P1 134.2(5) . .
O36 W4 O25 P1 -33.6(5) . .
O23 W4 O25 P1 47.8(5) . .
Eu1 W4 O25 P1 -131.4(5) . .
O4 W4 O25 W6 -42(2) . .
O17 W4 O25 W6 87.7(3) . .
O33 W4 O25 W6 -10.2(2) . .
O36 W4 O25 W6 -178.1(3) . .
O23 W4 O25 W6 -96.6(3) . .
Eu1 W4 O25 W6 84.15(19) . .
O3 W3 O26 W2 175.8(5) . .
O23 W3 O26 W2 -79.3(5) . .
O34 W3 O26 W2 9.9(10) . .
O14 W3 O26 W2 75.5(5) . .
O37 W3 O26 W2 3.3(4) . .
O2 W2 O26 W3 -175.3(5) . .
O29 W2 O26 W3 79.4(5) . .
O18 W2 O26 W3 -10.1(10) . .
O31 W2 O26 W3 -76.3(5) . .
O37 W2 O26 W3 -3.3(4) . .
O9 W9 O27 W11 169.3(5) . .
O28 W9 O27 W11 -88.5(5) . .
O30 W9 O27 W11 68.4(5) . .
O22 W9 O27 W11 -12.2(11) . .
O38 W9 O27 W11 -3.1(4) . .
O11 W11 O27 W9 -169.9(5) . .
O12 W11 O27 W9 11.4(11) . .
O19 W11 O27 W9 87.8(5) . .
O35 W11 O27 W9 -69.3(5) . .
O38 W11 O27 W9 3.2(4) . .
O9 W9 O28 W8 -136.9(8) . .
O27 W9 O28 W8 120.1(8) . .
O30 W9 O28 W8 29.9(14) . .
O22 W9 O28 W8 -35.9(8) . .
O38 W9 O28 W8 46.9(8) . .
O8 W8 O28 W9 136.4(8) . .
O16 W8 O28 W9 -120.0(8) . .
O20 W8 O28 W9 -33.0(13) . .
O21 W8 O28 W9 35.9(8) . .
O39 W8 O28 W9 -46.9(8) . .
O2 W2 O29 W6 127.9(9) . .
O18 W2 O29 W6 26.1(9) . .
O26 W2 O29 W6 -129.6(9) . .
O31 W2 O29 W6 -50.0(14) . .
O37 W2 O29 W6 -57.7(9) . .
O6 W6 O29 W2 -127.6(9) . .
O13 W6 O29 W2 47.5(16) . .
O33 W6 O29 W2 132.1(9) . .
O32 W6 O29 W2 -26.4(9) . .
O25 W6 O29 W2 58.6(9) . .
Eu1 W6 O29 W2 56.5(10) . .
O5 W5 O30 W9 166.7(5) . .
O36 W5 O30 W9 -17.8(11) . .
O35 W5 O30 W9 67.4(5) . .
O34 W5 O30 W9 -91.4(5) . .
O38 W5 O30 W9 -6.2(4) . .
O9 W9 O30 W5 -169.4(5) . .
O27 W9 O30 W5 -66.5(5) . .
O28 W9 O30 W5 23.8(11) . .
O22 W9 O30 W5 89.2(5) . .
O38 W9 O30 W5 6.0(4) . .
O1 W1 O31 W2 -170.6(5) . .
O22 W1 O31 W2 12.2(11) . .
O14 W1 O31 W2 -69.5(5) . .
O21 W1 O31 W2 87.9(5) . .
O37 W1 O31 W2 2.8(4) . .
O2 W2 O31 W1 171.3(5) . .
O29 W2 O31 W1 -10.7(11) . .
O18 W2 O31 W1 -87.6(5) . .
O26 W2 O31 W1 70.3(5) . .
O37 W2 O31 W1 -2.8(4) . .
O7 W7 O32 W6 -138.3(10) . .
O15 W7 O32 W6 120.0(10) . .
O18 W7 O32 W6 -37.3(10) . .
O20 W7 O32 W6 36.1(15) . .
O39 W7 O32 W6 47.9(10) . .
O6 W6 O32 W7 130.4(10) . .
O13 W6 O32 W7 -127.3(10) . .
O33 W6 O32 W7 -18.1(14) . .
O29 W6 O32 W7 35.8(10) . .
O25 W6 O32 W7 -45.2(10) . .
Eu1 W6 O32 W7 -102.6(10) . .
O6 W6 O33 W4 168.2(4) . .
O13 W6 O33 W4 66.1(4) . .
O32 W6 O33 W4 -43.2(9) . .
O29 W6 O33 W4 -96.4(4) . .
O25 W6 O33 W4 -14.9(3) . .
Eu1 W6 O33 W4 43.1(4) . .
O4 W4 O33 W6 -169.1(4) . .
O17 W4 O33 W6 -64.5(4) . .
O36 W4 O33 W6 43.3(9) . .
O23 W4 O33 W6 96.1(4) . .
O25 W4 O33 W6 14.9(3) . .
Eu1 W4 O33 W6 -42.8(4) . .
O3 W3 O34 W5 129.0(8) . .
O23 W3 O34 W5 24.5(8) . .
O26 W3 O34 W5 -65.2(11) . .
O14 W3 O34 W5 -130.5(8) . .
O37 W3 O34 W5 -58.9(7) . .
O5 W5 O34 W3 -127.4(8) . .
O36 W5 O34 W3 -25.6(8) . .
O35 W5 O34 W3 59.1(12) . .
O30 W5 O34 W3 132.2(8) . .
O38 W5 O34 W3 56.7(7) . .
O5 W5 O35 W11 -177.3(4) . .
O36 W5 O35 W11 80.2(5) . .
O30 W5 O35 W11 -76.6(5) . .
O34 W5 O35 W11 -3.8(11) . .
O38 W5 O35 W11 -1.3(4) . .
O11 W11 O35 W5 170.1(4) . .
O12 W11 O35 W5 -84.4(5) . .
O19 W11 O35 W5 16.7(9) . .
O27 W11 O35 W5 73.3(4) . .
O38 W11 O35 W5 1.3(4) . .
O5 W5 O36 W4 137.4(9) . .
O35 W5 O36 W4 -122.5(10) . .
O30 W5 O36 W4 -38.0(15) . .
O34 W5 O36 W4 35.4(10) . .
O38 W5 O36 W4 -49.4(9) . .
O4 W4 O36 W5 -128.2(10) . .
O17 W4 O36 W5 127.6(10) . .
O33 W4 O36 W5 19.4(14) . .
O23 W4 O36 W5 -33.9(9) . .
O25 W4 O36 W5 46.5(9) . .
Eu1 W4 O36 W5 103.3(9) . .
O38 P1 O37 W3 -61.3(5) . .
O25 P1 O37 W3 59.6(5) . .
O39 P1 O37 W3 -179.6(4) . .
O38 P1 O37 W1 59.7(6) . .
O25 P1 O37 W1 -179.4(4) . .
O39 P1 O37 W1 -58.6(6) . .
O38 P1 O37 W2 -178.8(4) . .
O25 P1 O37 W2 -57.9(5) . .
O39 P1 O37 W2 62.9(5) . .
O3 W3 O37 P1 -179.7(16) . .
O23 W3 O37 P1 -41.9(5) . .
O34 W3 O37 P1 47.4(5) . .
O26 W3 O37 P1 -135.2(5) . .
O14 W3 O37 P1 134.9(5) . .
O3 W3 O37 W1 43.6(18) . .
O23 W3 O37 W1 -178.6(3) . .
O34 W3 O37 W1 -89.3(3) . .
O26 W3 O37 W1 88.1(3) . .
O14 W3 O37 W1 -1.7(2) . .
O3 W3 O37 W2 -46.6(18) . .
O23 W3 O37 W2 91.2(3) . .
O34 W3 O37 W2 -179.5(3) . .
O26 W3 O37 W2 -2.1(2) . .
O14 W3 O37 W2 -91.9(3) . .
O1 W1 O37 P1 -178(36) . .
O22 W1 O37 P1 -42.8(5) . .
O14 W1 O37 P1 -133.1(5) . .
O21 W1 O37 P1 43.4(5) . .
O31 W1 O37 P1 133.5(6) . .
O1 W1 O37 W3 -44(2) . .
O22 W1 O37 W3 92.0(3) . .
O14 W1 O37 W3 1.8(3) . .
O21 W1 O37 W3 178.3(3) . .
O31 W1 O37 W3 -91.6(3) . .
O1 W1 O37 W2 46(2) . .
O22 W1 O37 W2 -178.2(3) . .
O14 W1 O37 W2 91.5(3) . .
O21 W1 O37 W2 -92.0(3) . .
O31 W1 O37 W2 -1.9(3) . .
O2 W2 O37 P1 -172.0(17) . .
O29 W2 O37 P1 41.5(5) . .
O18 W2 O37 P1 -47.9(5) . .
O26 W2 O37 P1 134.9(5) . .
O31 W2 O37 P1 -135.1(5) . .
O2 W2 O37 W3 55.2(19) . .
O29 W2 O37 W3 -91.3(3) . .
O18 W2 O37 W3 179.3(3) . .
O26 W2 O37 W3 2.1(2) . .
O31 W2 O37 W3 92.0(3) . .
O2 W2 O37 W1 -35.0(19) . .
O29 W2 O37 W1 178.5(3) . .
O18 W2 O37 W1 89.1(3) . .
O26 W2 O37 W1 -88.1(3) . .
O31 W2 O37 W1 1.8(3) . .
O25 P1 O38 W5 -59.9(6) . .
O39 P1 O38 W5 176.9(4) . .
O37 P1 O38 W5 59.5(5) . .
O25 P1 O38 W11 62.1(6) . .
O39 P1 O38 W11 -61.1(5) . .
O37 P1 O38 W11 -178.6(4) . .
O25 P1 O38 W9 -178.9(4) . .
O39 P1 O38 W9 57.9(6) . .
O37 P1 O38 W9 -59.5(6) . .
O5 W5 O38 P1 167(2) . .
O36 W5 O38 P1 44.3(5) . .
O35 W5 O38 P1 137.4(5) . .
O30 W5 O38 P1 -131.1(5) . .
O34 W5 O38 P1 -43.6(5) . .
O5 W5 O38 W11 31(2) . .
O36 W5 O38 W11 -92.2(3) . .
O35 W5 O38 W11 0.8(2) . .
O30 W5 O38 W11 92.4(3) . .
O34 W5 O38 W11 179.9(3) . .
O5 W5 O38 W9 -58(2) . .
O36 W5 O38 W9 179.3(3) . .
O35 W5 O38 W9 -87.7(3) . .
O30 W5 O38 W9 3.9(3) . .
O34 W5 O38 W9 91.4(3) . .
O11 W11 O38 P1 164.6(12) . .
O12 W11 O38 P1 -43.7(5) . .
O19 W11 O38 P1 48.7(5) . .
O35 W11 O38 P1 -138.4(5) . .
O27 W11 O38 P1 133.2(5) . .
O11 W11 O38 W5 -57.8(14) . .
O12 W11 O38 W5 93.9(3) . .
O19 W11 O38 W5 -173.7(3) . .
O35 W11 O38 W5 -0.8(2) . .
O27 W11 O38 W5 -89.2(3) . .
O11 W11 O38 W9 29.6(14) . .
O12 W11 O38 W9 -178.7(3) . .
O19 W11 O38 W9 -86.3(2) . .
O35 W11 O38 W9 86.6(3) . .
O27 W11 O38 W9 -1.9(2) . .
O9 W9 O38 P1 165(2) . .
O27 W9 O38 P1 -132.8(6) . .
O28 W9 O38 P1 -41.2(5) . .
O30 W9 O38 P1 131.9(6) . .
O22 W9 O38 P1 43.4(5) . .
O9 W9 O38 W5 29(2) . .
O27 W9 O38 W5 91.4(3) . .
O28 W9 O38 W5 -177.0(3) . .
O30 W9 O38 W5 -3.9(3) . .
O22 W9 O38 W5 -92.5(3) . .
O9 W9 O38 W11 -60(2) . .
O27 W9 O38 W11 2.1(3) . .
O28 W9 O38 W11 93.7(3) . .
O30 W9 O38 W11 -93.2(3) . .
O22 W9 O38 W11 178.2(3) . .
O38 P1 O39 W7 179.9(4) . .
O25 P1 O39 W7 57.1(5) . .
O37 P1 O39 W7 -61.9(5) . .
O38 P1 O39 W10 60.4(5) . .
O25 P1 O39 W10 -62.4(5) . .
O37 P1 O39 W10 178.6(4) . .
O38 P1 O39 W8 -59.1(5) . .
O25 P1 O39 W8 178.1(4) . .
O37 P1 O39 W8 59.1(5) . .
O7 W7 O39 P1 179(100) . .
O32 W7 O39 P1 -41.0(5) . .
O15 W7 O39 P1 -134.7(5) . .
O18 W7 O39 P1 45.9(5) . .
O20 W7 O39 P1 134.3(5) . .
O7 W7 O39 W10 -47.2(19) . .
O32 W7 O39 W10 92.8(3) . .
O15 W7 O39 W10 -0.9(2) . .
O18 W7 O39 W10 179.7(3) . .
O20 W7 O39 W10 -91.9(3) . .
O7 W7 O39 W8 41.8(19) . .
O32 W7 O39 W8 -178.2(3) . .
O15 W7 O39 W8 88.1(3) . .
O18 W7 O39 W8 -91.3(3) . .
O20 W7 O39 W8 -2.9(3) . .
O10 W10 O39 P1 -169.7(11) . .
O24 W10 O39 P1 43.8(5) . .
O19 W10 O39 P1 -48.5(5) . .
O15 W10 O39 P1 136.0(5) . .
O16 W10 O39 P1 -135.9(5) . .
O10 W10 O39 W7 55.2(13) . .
O24 W10 O39 W7 -91.3(3) . .
O19 W10 O39 W7 176.4(3) . .
O15 W10 O39 W7 0.9(2) . .
O16 W10 O39 W7 89.0(3) . .
O10 W10 O39 W8 -33.3(13) . .
O24 W10 O39 W8 -179.8(3) . .
O19 W10 O39 W8 88.0(3) . .
O15 W10 O39 W8 -87.6(3) . .
O16 W10 O39 W8 0.5(2) . .
O8 W8 O39 P1 -166(2) . .
O16 W8 O39 P1 133.2(5) . .
O20 W8 O39 P1 -132.9(5) . .
O28 W8 O39 P1 41.3(5) . .
O21 W8 O39 P1 -43.8(5) . .
O8 W8 O39 W7 -30(3) . .
O16 W8 O39 W7 -90.9(3) . .
O20 W8 O39 W7 3.0(3) . .
O28 W8 O39 W7 177.2(3) . .
O21 W8 O39 W7 92.1(3) . .
O8 W8 O39 W10 60(3) . .
O16 W8 O39 W10 -0.6(3) . .
O20 W8 O39 W10 93.3(3) . .
O28 W8 O39 W10 -92.5(3) . .
O21 W8 O39 W10 -177.5(3) . .
O24 Eu1 O40 C2 -20.2(10) . 3_575
O12 Eu1 O40 C2 -62.8(11) . 3_575
O13 Eu1 O40 C2 62.7(10) . 3_575
O17 Eu1 O40 C2 103.2(11) . 3_575
O1W Eu1 O40 C2 142.0(10) . 3_575
O41 Eu1 O40 C2 -151.9(10) . 3_575
O40 Eu1 O40 C2 -115.8(11) 3_575 3_575
C2 Eu1 O40 C2 -132.7(9) . 3_575
W6 Eu1 O40 C2 52.2(10) . 3_575
W4 Eu1 O40 C2 69.0(11) . 3_575
Eu1 Eu1 O40 C2 -115.8(11) 3_575 3_575
O24 Eu1 O40 Eu1 95.6(3) . 3_575
O12 Eu1 O40 Eu1 53.0(4) . 3_575
O13 Eu1 O40 Eu1 178.4(3) . 3_575
O17 Eu1 O40 Eu1 -141.0(4) . 3_575
O1W Eu1 O40 Eu1 -102.3(3) . 3_575
O41 Eu1 O40 Eu1 -36.1(3) . 3_575
O40 Eu1 O40 Eu1 0.0 3_575 3_575
C2 Eu1 O40 Eu1 -17.0(3) . 3_575
W6 Eu1 O40 Eu1 168.0(2) . 3_575
W4 Eu1 O40 Eu1 -175.24(5) . 3_575
O24 Eu1 O41 C2 -33.4(8) . .
O12 Eu1 O41 C2 -82.4(7) . .
O13 Eu1 O41 C2 148.5(6) . .
O17 Eu1 O41 C2 -160.3(7) . .
O1W Eu1 O41 C2 113.9(7) . .
O40 Eu1 O41 C2 48.4(7) . .
O40 Eu1 O41 C2 4.6(6) 3_575 .
W6 Eu1 O41 C2 -178.9(5) . .
W4 Eu1 O41 C2 -152.9(6) . .
Eu1 Eu1 O41 C2 28.5(6) 3_575 .
Eu1 O41 C2 O40 -8.4(11) . 3_575
Eu1 O41 C2 C1 170.8(9) . .
O24 Eu1 C2 O41 154.8(6) . .
O12 Eu1 C2 O41 91.6(7) . .
O13 Eu1 C2 O41 -75.5(12) . .
O17 Eu1 C2 O41 20.5(7) . .
O1W Eu1 C2 O41 -61.6(6) . .
O40 Eu1 C2 O41 -134.2(6) . .
O40 Eu1 C2 O41 -171.8(11) 3_575 .
W6 Eu1 C2 O41 5(2) . .
W4 Eu1 C2 O41 32.0(7) . .
Eu1 Eu1 C2 O41 -145.7(7) 3_575 .
O24 Eu1 C2 O40 -33.3(7) . 3_575
O12 Eu1 C2 O40 -96.6(6) . 3_575
O13 Eu1 C2 O40 96.3(11) . 3_575
O17 Eu1 C2 O40 -167.7(6) . 3_575
O1W Eu1 C2 O40 110.2(6) . 3_575
O40 Eu1 C2 O40 37.6(7) . 3_575
O41 Eu1 C2 O40 171.8(11) . 3_575
W6 Eu1 C2 O40 176.3(13) . 3_575
W4 Eu1 C2 O40 -156.2(5) . 3_575
Eu1 Eu1 C2 O40 26.1(5) 3_575 3_575
O24 Eu1 C2 C1 78(6) . .
O12 Eu1 C2 C1 14(6) . .
O13 Eu1 C2 C1 -153(5) . .
O17 Eu1 C2 C1 -57(6) . .
O1W Eu1 C2 C1 -139(6) . .
O40 Eu1 C2 C1 149(6) . .
O41 Eu1 C2 C1 -77(6) . .
O40 Eu1 C2 C1 111(6) 3_575 .
W6 Eu1 C2 C1 -73(6) . .
W4 Eu1 C2 C1 -45(6) . .
Eu1 Eu1 C2 C1 137(6) 3_575 .
